data_4131675
loop_
_publ_author_name
'Zheng, Kuan'
'Shen, Defeng'
'Hong, Ran'

_publ_section_title
;
 Biomimetic Synthesis of Lankacidin Antibiotics.
;
_journal_issue 37
_journal_name_full 'Journal of the American Chemical Society'
_journal_page_first 12939
_journal_page_last 12942
_journal_paper_doi 10.1021/jacs.7b08500
_journal_volume 139
_journal_year 2017
_chemical_absolute_configuration ad
_chemical_formula_sum 'C25 H29 N O5'
_chemical_formula_weight 423.49
_space_group_IT_number 4
_space_group_name_Hall 'P 2yb'
_space_group_name_H-M_alt 'P 1 21 1'
_symmetry_cell_setting monoclinic
_symmetry_space_group_name_H-M 'P 1 21 1'
_atom_sites_solution_hydrogens geom
_atom_sites_solution_primary direct
_atom_sites_solution_secondary difmap
_audit_creation_method SHELXL-97
_cell_angle_alpha 90.00
_cell_angle_beta 101.159(2)
_cell_angle_gamma 90.00
_cell_formula_units_Z 2
_cell_length_a 13.4430(14)
_cell_length_b 5.8222(6)
_cell_length_c 15.2575(16)
_cell_measurement_reflns_used 1985
_cell_measurement_temperature 293(2)
_cell_measurement_theta_max 43.213
_cell_measurement_theta_min 5.443
_cell_volume 1171.6(2)
_computing_cell_refinement 'Bruker SMART'
_computing_data_collection 'Bruker SMART'
_computing_data_reduction 'Bruker SHELXTL'
_computing_molecular_graphics 'Bruker SHELXTL'
_computing_publication_material 'Bruker SHELXTL'
_computing_structure_refinement 'SHELXL-97 (Sheldrick, 1997)'
_computing_structure_solution 'SHELXS-97 (Sheldrick, 1990)'
_diffrn_ambient_temperature 293(2)
_diffrn_measured_fraction_theta_full 0.998
_diffrn_measured_fraction_theta_max 0.998
_diffrn_measurement_device_type 'CCD area detector'
_diffrn_measurement_method 'phi and omega scans'
_diffrn_radiation_monochromator graphite
_diffrn_radiation_source 'fine-focus sealed tube'
_diffrn_radiation_type MoK\a
_diffrn_radiation_wavelength 0.71073
_diffrn_reflns_av_R_equivalents 0.0289
_diffrn_reflns_av_sigmaI/netI 0.0415
_diffrn_reflns_limit_h_max 16
_diffrn_reflns_limit_h_min -13
_diffrn_reflns_limit_k_max 7
_diffrn_reflns_limit_k_min -7
_diffrn_reflns_limit_l_max 18
_diffrn_reflns_limit_l_min -18
_diffrn_reflns_number 7144
_diffrn_reflns_theta_full 26.00
_diffrn_reflns_theta_max 26.00
_diffrn_reflns_theta_min 1.85
_exptl_absorpt_coefficient_mu 0.083
_exptl_absorpt_correction_T_max 1.00000
_exptl_absorpt_correction_T_min 0.06567
_exptl_absorpt_correction_type empirical
_exptl_absorpt_process_details sadabs
_exptl_crystal_colour colorless
_exptl_crystal_density_diffrn 1.200
_exptl_crystal_density_method 'not measured'
_exptl_crystal_description prismatic
_exptl_crystal_F_000 452
_exptl_crystal_size_max 0.275
_exptl_crystal_size_mid 0.211
_exptl_crystal_size_min 0.123
_refine_diff_density_max 0.163
_refine_diff_density_min -0.155
_refine_diff_density_rms 0.033
_refine_ls_abs_structure_details 'Flack H D (1983), Acta Cryst. A39, 876-881'
_refine_ls_abs_structure_Flack 0.3(16)
_refine_ls_extinction_method none
_refine_ls_goodness_of_fit_ref 0.981
_refine_ls_hydrogen_treatment constr
_refine_ls_matrix_type full
_refine_ls_number_parameters 276
_refine_ls_number_reflns 4400
_refine_ls_number_restraints 56
_refine_ls_restrained_S_all 1.051
_refine_ls_R_factor_all 0.0723
_refine_ls_R_factor_gt 0.0527
_refine_ls_shift/su_max 0.001
_refine_ls_shift/su_mean 0.000
_refine_ls_structure_factor_coef Fsqd
_refine_ls_weighting_details 'calc w=1/[\s^2^(Fo^2^)+(0.1011P)^2^+0.0681P] where P=(Fo^2^+2Fc^2^)/3'
_refine_ls_weighting_scheme calc
_refine_ls_wR_factor_gt 0.1481
_refine_ls_wR_factor_ref 0.1674
_reflns_number_gt 3194
_reflns_number_total 4400
_reflns_threshold_expression >2sigma(I)
_cod_data_source_file ja7b08500_si_006.cif
_cod_data_source_block cd212579
_cod_depositor_comments
;
The following automatic conversions were performed:

data item '_symmetry_cell_setting' value 'Monoclinic' was changed to
'monoclinic' in accordance with the
/home/saulius/struct/COD-crude-data/automatic-downloads/DataCite-retrospective/ACS/depositions/lib/dictionaries/cif_core.dic
dictionary named 'cif_core.dic' version 2.4.2 last updated on
2011-04-26.

Automatic conversion script
Id: cif_fix_values 6909 2019-04-08 15:41:33Z antanas 
;
_cod_original_sg_symbol_H-M P2(1)
_cod_database_code 4131675

loop_
_symmetry_equiv_pos_as_xyz
'x, y, z'
'-x, y+1/2, -z'

loop_
_atom_site_label
_atom_site_type_symbol
_atom_site_fract_x
_atom_site_fract_y
_atom_site_fract_z
_atom_site_U_iso_or_equiv
_atom_site_adp_type
_atom_site_occupancy
_atom_site_symmetry_multiplicity
_atom_site_calc_flag
_atom_site_refinement_flags
N1 N 0.33858(16) 0.3764(4) 0.89864(14) 0.0616(6) Uani 1 1 d .
O1 O 0.49270(14) 0.2863(5) 0.85990(12) 0.0762(6) Uani 1 1 d .
O2 O 0.45886(14) 0.1942(4) 0.99198(13) 0.0782(6) Uani 1 1 d .
O3 O 0.20779(18) 0.5968(6) 0.83833(15) 0.0979(9) Uani 1 1 d .
O4 O 0.19916(15) 0.3211(4) 0.66689(14) 0.0784(6) Uani 1 1 d .
O5 O 0.04678(19) 0.4718(6) 0.6170(2) 0.1055(9) Uani 1 1 d .
C1 C 0.4360(2) 0.2860(6) 0.91071(17) 0.0631(7) Uani 1 1 d .
C2 C 0.3838(2) 0.2591(8) 1.04344(19) 0.0814(10) Uani 1 1 d .
H2A H 0.4075 0.3877 1.0823 0.098 Uiso 1 1 calc R
H2B H 0.3690 0.1315 1.0797 0.098 Uiso 1 1 calc R
C3 C 0.2914(2) 0.3250(6) 0.97581(16) 0.0630(7) Uani 1 1 d .
H3 H 0.2621 0.4657 0.9953 0.076 Uiso 1 1 calc R
C4 C 0.2105(2) 0.1440(7) 0.95525(19) 0.0796(9) Uani 1 1 d .
H4A H 0.2409 0.0015 0.9405 0.096 Uiso 1 1 calc R
H4B H 0.1609 0.1911 0.9035 0.096 Uiso 1 1 calc R
C5 C 0.1581(2) 0.1031(6) 1.03226(18) 0.0690(8) Uani 1 1 d .
C6 C 0.1809(3) -0.0838(7) 1.0882(3) 0.0910(10) Uani 1 1 d .
H6 H 0.2297 -0.1884 1.0781 0.109 Uiso 1 1 calc R
C7 C 0.1320(3) -0.1177(8) 1.1592(3) 0.0998(11) Uani 1 1 d .
H7 H 0.1473 -0.2452 1.1961 0.120 Uiso 1 1 calc R
C8 C 0.0617(3) 0.0358(8) 1.1745(2) 0.0931(12) Uani 1 1 d .
H8 H 0.0290 0.0143 1.2224 0.112 Uiso 1 1 calc R
C9 C 0.0388(2) 0.2201(8) 1.1206(2) 0.0910(11) Uani 1 1 d .
H9 H -0.0098 0.3244 1.1314 0.109 Uiso 1 1 calc R
C10 C 0.0866(2) 0.2545(7) 1.0503(2) 0.0784(9) Uani 1 1 d .
H10 H 0.0703 0.3828 1.0141 0.094 Uiso 1 1 calc R
C11 C 0.2875(2) 0.5099(6) 0.82986(19) 0.0684(8) Uani 1 1 d .
C12 C 0.3318(2) 0.5471(6) 0.74706(18) 0.0717(8) Uani 1 1 d .
H12 H 0.3800 0.4244 0.7413 0.086 Uiso 1 1 calc R
C13 C 0.3860(3) 0.7800(10) 0.7576(3) 0.1130(14) Uani 1 1 d .
H13A H 0.3378 0.8993 0.7614 0.169 Uiso 1 1 calc R
H13B H 0.4171 0.8072 0.7069 0.169 Uiso 1 1 calc R
H13C H 0.4372 0.7793 0.8111 0.169 Uiso 1 1 calc R
C14 C 0.2453(2) 0.5477(6) 0.66660(19) 0.0715(8) Uani 1 1 d .
H14 H 0.1955 0.6634 0.6762 0.086 Uiso 1 1 calc R
C15 C 0.2735(3) 0.5913(9) 0.5773(2) 0.0937(11) Uani 1 1 d .
H15A H 0.2127 0.5800 0.5314 0.112 Uiso 1 1 calc R
H15B H 0.2984 0.7476 0.5766 0.112 Uiso 1 1 calc R
C16 C 0.35163(19) 0.4331(6) 0.55321(16) 0.1150(13) Uani 1 1 d U
H16A H 0.3362 0.2765 0.5676 0.138 Uiso 1 1 calc R
H16B H 0.4177 0.4722 0.5882 0.138 Uiso 1 1 calc R
C17 C 0.35479(19) 0.4497(6) 0.45409(16) 0.0980(10) Uani 1 1 d RDU
C18 C 0.30851(19) 0.2868(6) 0.39297(16) 0.1259(13) Uani 1 1 d RDU
H18 H 0.2768 0.1580 0.4110 0.151 Uiso 1 1 calc R
C19 C 0.3120(4) 0.3266(12) 0.3011(3) 0.1310(14) Uani 1 1 d DU
H19 H 0.2807 0.2227 0.2582 0.157 Uiso 1 1 calc R
C20 C 0.3584(3) 0.5062(11) 0.2757(3) 0.1188(13) Uani 1 1 d DU
H20 H 0.3607 0.5259 0.2156 0.143 Uiso 1 1 calc R
C21 C 0.4009(4) 0.6563(12) 0.3340(3) 0.1260(13) Uani 1 1 d DU
H21 H 0.4323 0.7846 0.3152 0.151 Uiso 1 1 calc R
C22 C 0.3999(4) 0.6275(11) 0.4217(3) 0.1178(12) Uani 1 1 d DU
H22 H 0.4323 0.7368 0.4618 0.141 Uiso 1 1 calc R
C23 C 0.0987(3) 0.3097(7) 0.6412(2) 0.0847(9) Uani 1 1 d .
C24 C 0.0606(4) 0.0687(9) 0.6434(5) 0.1397(19) Uani 1 1 d DU
H24A H 0.0822 -0.0164 0.5957 0.168 Uiso 1 1 calc R
H24B H 0.0936 -0.0004 0.6994 0.168 Uiso 1 1 calc R
C25 C -0.0469(4) 0.0373(12) 0.6348(5) 0.146(2) Uani 1 1 d DU
H25A H -0.0692 0.1098 0.6841 0.218 Uiso 1 1 calc R
H25B H -0.0620 -0.1239 0.6347 0.218 Uiso 1 1 calc R
H25C H -0.0813 0.1049 0.5798 0.218 Uiso 1 1 calc R

loop_
_atom_site_aniso_label
_atom_site_aniso_U_11
_atom_site_aniso_U_22
_atom_site_aniso_U_33
_atom_site_aniso_U_23
_atom_site_aniso_U_13
_atom_site_aniso_U_12
N1 0.0551(11) 0.0783(16) 0.0537(11) -0.0014(11) 0.0165(9) 0.0041(11)
O1 0.0672(10) 0.0994(16) 0.0673(10) 0.0001(12) 0.0259(9) 0.0131(11)
O2 0.0700(11) 0.1003(17) 0.0657(11) 0.0118(11) 0.0165(9) 0.0119(11)
O3 0.0860(15) 0.133(2) 0.0819(14) 0.0195(15) 0.0334(11) 0.0431(15)
O4 0.0647(11) 0.0830(15) 0.0857(13) -0.0035(12) 0.0100(9) 0.0086(10)
O5 0.0723(14) 0.101(2) 0.138(2) 0.0021(17) 0.0084(14) 0.0125(15)
C1 0.0633(15) 0.0703(18) 0.0564(13) -0.0043(14) 0.0130(11) 0.0022(14)
C2 0.0708(16) 0.114(3) 0.0619(15) 0.0095(18) 0.0195(13) -0.0002(19)
C3 0.0651(14) 0.0757(19) 0.0518(13) -0.0061(13) 0.0198(11) -0.0009(14)
C4 0.0826(19) 0.096(2) 0.0648(16) -0.0222(17) 0.0265(14) -0.0147(18)
C5 0.0676(16) 0.079(2) 0.0627(15) -0.0111(15) 0.0177(12) -0.0172(15)
C6 0.107(3) 0.067(2) 0.110(3) -0.005(2) 0.047(2) -0.0030(19)
C7 0.113(3) 0.094(3) 0.100(2) 0.018(2) 0.040(2) -0.007(2)
C8 0.092(2) 0.117(3) 0.078(2) 0.000(2) 0.0359(18) -0.018(2)
C9 0.0680(17) 0.120(3) 0.091(2) 0.003(2) 0.0303(16) 0.0066(19)
C10 0.0635(15) 0.100(3) 0.0730(17) 0.0104(18) 0.0153(13) 0.0052(17)
C11 0.0654(16) 0.083(2) 0.0567(15) -0.0024(14) 0.0115(12) 0.0045(16)
C12 0.0642(16) 0.095(2) 0.0568(15) 0.0073(15) 0.0148(12) 0.0021(15)
C13 0.099(2) 0.142(4) 0.092(2) 0.009(3) 0.0031(19) -0.042(3)
C14 0.0685(16) 0.083(2) 0.0639(16) 0.0072(15) 0.0141(13) 0.0059(15)
C15 0.094(2) 0.123(3) 0.0668(18) 0.015(2) 0.0215(16) 0.015(2)
C16 0.112(2) 0.155(4) 0.085(2) 0.021(2) 0.0394(19) 0.035(3)
C17 0.0925(19) 0.135(3) 0.0731(17) 0.0027(18) 0.0314(15) 0.0117(19)
C18 0.127(3) 0.137(3) 0.121(3) -0.017(3) 0.042(2) -0.013(3)
C19 0.130(3) 0.156(4) 0.108(2) -0.044(3) 0.025(2) -0.007(3)
C20 0.113(3) 0.162(4) 0.087(2) -0.018(2) 0.034(2) 0.002(3)
C21 0.130(3) 0.161(3) 0.097(2) 0.002(3) 0.049(2) -0.020(3)
C22 0.122(3) 0.154(3) 0.084(2) -0.005(2) 0.0375(19) -0.024(2)
C23 0.0716(19) 0.088(3) 0.093(2) -0.010(2) 0.0118(16) 0.0092(19)
C24 0.097(3) 0.099(3) 0.210(5) -0.016(3) -0.002(3) -0.001(3)
C25 0.115(3) 0.137(5) 0.179(5) -0.028(4) 0.015(3) -0.020(3)

loop_
_atom_type_symbol
_atom_type_description
_atom_type_scat_dispersion_real
_atom_type_scat_dispersion_imag
_atom_type_scat_source
C C 0.0033 0.0016 'International Tables Vol C Tables 4.2.6.8 and 6.1.1.4'
H H 0.0000 0.0000 'International Tables Vol C Tables 4.2.6.8 and 6.1.1.4'
N N 0.0061 0.0033 'International Tables Vol C Tables 4.2.6.8 and 6.1.1.4'
O O 0.0106 0.0060 'International Tables Vol C Tables 4.2.6.8 and 6.1.1.4'

loop_
_geom_angle_atom_site_label_1
_geom_angle_atom_site_label_2
_geom_angle_atom_site_label_3
_geom_angle
C11 N1 C1 129.2(2)
C11 N1 C3 119.7(2)
C1 N1 C3 111.0(2)
C1 O2 C2 110.0(2)
C23 O4 C14 116.8(3)
O1 C1 O2 123.2(3)
O1 C1 N1 128.3(3)
O2 C1 N1 108.5(2)
O2 C2 C3 105.4(2)
O2 C2 H2A 110.7
C3 C2 H2A 110.7
O2 C2 H2B 110.7
C3 C2 H2B 110.7
H2A C2 H2B 108.8
N1 C3 C2 100.0(2)
N1 C3 C4 112.4(2)
C2 C3 C4 115.7(3)
N1 C3 H3 109.4
C2 C3 H3 109.4
C4 C3 H3 109.4
C3 C4 C5 112.2(2)
C3 C4 H4A 109.2
C5 C4 H4A 109.2
C3 C4 H4B 109.2
C5 C4 H4B 109.2
H4A C4 H4B 107.9
C10 C5 C6 117.6(3)
C10 C5 C4 120.6(3)
C6 C5 C4 121.8(3)
C5 C6 C7 120.9(4)
C5 C6 H6 119.5
C7 C6 H6 119.5
C8 C7 C6 119.6(4)
C8 C7 H7 120.2
C6 C7 H7 120.2
C7 C8 C9 120.2(3)
C7 C8 H8 119.9
C9 C8 H8 119.9
C8 C9 C10 120.5(4)
C8 C9 H9 119.7
C10 C9 H9 119.7
C5 C10 C9 121.2(4)
C5 C10 H10 119.4
C9 C10 H10 119.4
O3 C11 N1 118.3(3)
O3 C11 C12 121.8(3)
N1 C11 C12 119.9(2)
C11 C12 C14 108.2(2)
C11 C12 C13 107.2(3)
C14 C12 C13 110.9(3)
C11 C12 H12 110.2
C14 C12 H12 110.2
C13 C12 H12 110.2
C12 C13 H13A 109.5
C12 C13 H13B 109.5
H13A C13 H13B 109.5
C12 C13 H13C 109.5
H13A C13 H13C 109.5
H13B C13 H13C 109.5
O4 C14 C15 109.7(3)
O4 C14 C12 104.8(2)
C15 C14 C12 116.4(3)
O4 C14 H14 108.6
C15 C14 H14 108.6
C12 C14 H14 108.6
C16 C15 C14 115.5(3)
C16 C15 H15A 108.4
C14 C15 H15A 108.4
C16 C15 H15B 108.4
C14 C15 H15B 108.4
H15A C15 H15B 107.5
C15 C16 C17 111.13(16)
C15 C16 H16A 109.4
C17 C16 H16A 109.4
C15 C16 H16B 109.4
C17 C16 H16B 109.4
H16A C16 H16B 108.0
C22 C17 C18 117.1(2)
C22 C17 C16 121.0(2)
C18 C17 C16 121.8
C17 C18 C19 116.8(3)
C17 C18 H18 121.6
C19 C18 H18 121.6
C20 C19 C18 121.7(5)
C20 C19 H19 119.2
C18 C19 H19 119.2
C21 C20 C19 120.4(5)
C21 C20 H20 119.8
C19 C20 H20 119.8
C20 C21 C22 120.5(5)
C20 C21 H21 119.8
C22 C21 H21 119.8
C17 C22 C21 123.5(5)
C17 C22 H22 118.2
C21 C22 H22 118.2
O5 C23 O4 123.6(4)
O5 C23 C24 124.6(3)
O4 C23 C24 111.8(4)
C25 C24 C23 117.4(5)
C25 C24 H24A 107.9
C23 C24 H24A 107.9
C25 C24 H24B 107.9
C23 C24 H24B 107.9
H24A C24 H24B 107.2
C24 C25 H25A 109.5
C24 C25 H25B 109.5
H25A C25 H25B 109.5
C24 C25 H25C 109.5
H25A C25 H25C 109.5
H25B C25 H25C 109.5

loop_
_geom_bond_atom_site_label_1
_geom_bond_atom_site_label_2
_geom_bond_distance
N1 C11 1.378(4)
N1 C1 1.390(4)
N1 C3 1.472(3)
O1 C1 1.188(3)
O2 C1 1.330(3)
O2 C2 1.443(4)
O3 C11 1.214(4)
O4 C23 1.332(4)
O4 C14 1.458(4)
O5 C23 1.189(5)
C2 C3 1.503(4)
C2 H2A 0.9700
C2 H2B 0.9700
C3 C4 1.503(4)
C3 H3 0.9800
C4 C5 1.501(4)
C4 H4A 0.9700
C4 H4B 0.9700
C5 C10 1.371(5)
C5 C6 1.380(5)
C6 C7 1.386(5)
C6 H6 0.9300
C7 C8 1.354(6)
C7 H7 0.9300
C8 C9 1.351(6)
C8 H8 0.9300
C9 C10 1.368(4)
C9 H9 0.9300
C10 H10 0.9300
C11 C12 1.513(4)
C12 C14 1.519(4)
C12 C13 1.533(6)
C12 H12 0.9800
C13 H13A 0.9600
C13 H13B 0.9600
C13 H13C 0.9600
C14 C15 1.506(4)
C14 H14 0.9800
C15 C16 1.495(5)
C15 H15A 0.9700
C15 H15B 0.9700
C16 C17 1.5241
C16 H16A 0.9700
C16 H16B 0.9700
C17 C22 1.341(6)
C17 C18 1.3900
C18 C19 1.431(5)
C18 H18 0.9300
C19 C20 1.313(7)
C19 H19 0.9300
C20 C21 1.298(7)
C20 H20 0.9300
C21 C22 1.352(5)
C21 H21 0.9300
C22 H22 0.9300
C23 C24 1.497(7)
C24 C25 1.437(7)
C24 H24A 0.9700
C24 H24B 0.9700
C25 H25A 0.9600
C25 H25B 0.9600
C25 H25C 0.9600

loop_
_geom_torsion_atom_site_label_1
_geom_torsion_atom_site_label_2
_geom_torsion_atom_site_label_3
_geom_torsion_atom_site_label_4
_geom_torsion
C2 O2 C1 O1 168.9(3)
C2 O2 C1 N1 -10.8(4)
C11 N1 C1 O1 -8.0(5)
C3 N1 C1 O1 175.9(3)
C11 N1 C1 O2 171.8(3)
C3 N1 C1 O2 -4.4(3)
C1 O2 C2 C3 21.3(4)
C11 N1 C3 C2 -160.2(3)
C1 N1 C3 C2 16.4(3)
C11 N1 C3 C4 76.5(4)
C1 N1 C3 C4 -106.9(3)
O2 C2 C3 N1 -21.6(3)
O2 C2 C3 C4 99.4(3)
N1 C3 C4 C5 -176.3(3)
C2 C3 C4 C5 69.6(4)
C3 C4 C5 C10 77.1(4)
C3 C4 C5 C6 -101.7(4)
C10 C5 C6 C7 0.8(5)
C4 C5 C6 C7 179.6(3)
C5 C6 C7 C8 -0.7(6)
C6 C7 C8 C9 0.5(6)
C7 C8 C9 C10 -0.3(6)
C6 C5 C10 C9 -0.7(5)
C4 C5 C10 C9 -179.5(3)
C8 C9 C10 C5 0.4(5)
C1 N1 C11 O3 -170.1(3)
C3 N1 C11 O3 5.8(4)
C1 N1 C11 C12 9.1(5)
C3 N1 C11 C12 -175.0(3)
O3 C11 C12 C14 -38.4(4)
N1 C11 C12 C14 142.4(3)
O3 C11 C12 C13 81.2(4)
N1 C11 C12 C13 -98.0(4)
C23 O4 C14 C15 -90.6(3)
C23 O4 C14 C12 143.8(3)
C11 C12 C14 O4 -60.8(3)
C13 C12 C14 O4 -178.1(3)
C11 C12 C14 C15 177.8(3)
C13 C12 C14 C15 60.6(5)
O4 C14 C15 C16 -63.2(4)
C12 C14 C15 C16 55.5(5)
C14 C15 C16 C17 165.2(3)
C15 C16 C17 C22 76.9(4)
C15 C16 C17 C18 -101.0(2)
C22 C17 C18 C19 -1.0(4)
C16 C17 C18 C19 176.9(3)
C17 C18 C19 C20 1.3(6)
C18 C19 C20 C21 -1.4(8)
C19 C20 C21 C22 1.4(9)
C18 C17 C22 C21 1.1(6)
C16 C17 C22 C21 -176.9(4)
C20 C21 C22 C17 -1.2(9)
C14 O4 C23 O5 1.5(5)
C14 O4 C23 C24 179.4(4)
O5 C23 C24 C25 -14.3(9)
O4 C23 C24 C25 167.8(5)
